data_7046155
loop_
_publ_author_name
'Gu, Jin-Zhong'
'Cai, Yan'
'Qian, Zi-Yue'
'Wen, Min'
'Shi, Zi-Fa'
'Lv, Dong-Yu'
'Kirillov, Alexander M.'

_publ_section_title
;
 A new series of Co, Ni, Zn, and Cd metal-organic architectures driven by
 an unsymmetrical biphenyl-tricarboxylic acid: hydrothermal assembly,
 structural features and properties.
;
_journal_issue 22
_journal_name_full 'Dalton transactions (Cambridge, England : 2003)'
_journal_page_first 7431
_journal_page_last 7444
_journal_paper_doi 10.1039/c8dt01299g
_journal_volume 47
_journal_year 2018
_chemical_formula_sum 'C35 H25 Cd2 N5 O10'
_chemical_formula_weight 900.40
_space_group_crystal_system triclinic
_space_group_IT_number 2
_space_group_name_Hall '-P 1'
_space_group_name_H-M_alt 'P -1'
_symmetry_space_group_name_Hall '-P 1'
_symmetry_space_group_name_H-M 'P -1'
_atom_sites_solution_hydrogens mixed
_audit_creation_method SHELXL-2014/7
_audit_update_record
;
2017-12-06 deposited with the CCDC.
2018-04-30 downloaded from the CCDC.
;
_cell_angle_alpha 106.801(6)
_cell_angle_beta 104.715(5)
_cell_angle_gamma 93.327(5)
_cell_formula_units_Z 2
_cell_length_a 10.5051(5)
_cell_length_b 12.9514(9)
_cell_length_c 13.7037(9)
_cell_measurement_reflns_used 11027
_cell_measurement_temperature 293(2)
_cell_measurement_theta_max 25.048
_cell_measurement_theta_min 3.636
_cell_volume 1708.9(2)
_computing_cell_refinement 'Bruker SAINT'
_computing_data_collection 'Bruker APEX2'
_computing_data_reduction 'Bruker SAINT'
_computing_molecular_graphics 'Bruker SHELXTL'
_computing_publication_material 'Bruker SHELXTL'
_computing_structure_refinement 'SHELXL-2014/7 (Sheldrick, 2014)'
_computing_structure_solution 'SHELXL-2014/7 (Sheldrick, 2014)'
_diffrn_ambient_temperature 293(2)
_diffrn_measured_fraction_theta_full 0.997
_diffrn_measured_fraction_theta_max 0.997
_diffrn_measurement_device_type 'Bruker APE-II CCD'
_diffrn_measurement_method '\f and \w scans'
_diffrn_radiation_type MoK\a
_diffrn_radiation_wavelength 0.71073
_diffrn_reflns_av_R_equivalents 0.0392
_diffrn_reflns_av_unetI/netI 0.0754
_diffrn_reflns_Laue_measured_fraction_full 0.997
_diffrn_reflns_Laue_measured_fraction_max 0.997
_diffrn_reflns_limit_h_max 12
_diffrn_reflns_limit_h_min -12
_diffrn_reflns_limit_k_max 12
_diffrn_reflns_limit_k_min -15
_diffrn_reflns_limit_l_max 16
_diffrn_reflns_limit_l_min -16
_diffrn_reflns_number 11027
_diffrn_reflns_point_group_measured_fraction_full 0.997
_diffrn_reflns_point_group_measured_fraction_max 0.997
_diffrn_reflns_theta_full 25.048
_diffrn_reflns_theta_max 25.048
_diffrn_reflns_theta_min 3.636
_diffrn_source 'fine-focus sealed tube'
_exptl_absorpt_coefficient_mu 1.311
_exptl_absorpt_correction_T_max 0.789
_exptl_absorpt_correction_T_min 0.761
_exptl_absorpt_correction_type multi-scan
_exptl_absorpt_process_details SADABS
_exptl_crystal_colour colourless
_exptl_crystal_density_diffrn 1.750
_exptl_crystal_description block
_exptl_crystal_F_000 892
_exptl_crystal_size_max 0.220
_exptl_crystal_size_mid 0.200
_exptl_crystal_size_min 0.190
_exptl_transmission_factor_max 0.780
_exptl_transmission_factor_min 0.757
_refine_diff_density_max 1.041
_refine_diff_density_min -0.684
_refine_diff_density_rms 0.105
_refine_ls_extinction_method none
_refine_ls_goodness_of_fit_ref 1.048
_refine_ls_hydrogen_treatment constr
_refine_ls_matrix_type full
_refine_ls_number_parameters 469
_refine_ls_number_reflns 6044
_refine_ls_number_restraints 0
_refine_ls_restrained_S_all 1.048
_refine_ls_R_factor_all 0.0746
_refine_ls_R_factor_gt 0.0479
_refine_ls_shift/su_max 0.000
_refine_ls_shift/su_mean 0.000
_refine_ls_structure_factor_coef Fsqd
_refine_ls_weighting_details 'w=1/[\s^2^(Fo^2^)+(0.0343P)^2^+1.9839P] where P=(Fo^2^+2Fc^2^)/3'
_refine_ls_weighting_scheme calc
_refine_ls_wR_factor_gt 0.0993
_refine_ls_wR_factor_ref 0.1182
_reflns_Friedel_coverage 0.000
_reflns_number_gt 4314
_reflns_number_total 6044
_reflns_threshold_expression 'I > 2\s(I)'
_cod_data_source_file c8dt01299g2.cif
_cod_data_source_block 317-10Cd
_cod_depositor_comments 'Adding full bibliography for 7046153--7046164.cif.'
_cod_original_cell_volume 1708.85(19)
_cod_database_code 7046155
_shelx_shelxl_version_number 2014/7
_shelx_space_group_comment
;
The symmetry employed for this shelxl refinement is uniquely defined
by the following loop, which should always be used as a source of
symmetry information in preference to the above space-group names.
They are only intended as comments.
;
_shelx_estimated_absorpt_t_min 0.761
_shelx_estimated_absorpt_t_max 0.789

loop_
_space_group_symop_operation_xyz
'x, y, z'
'-x, -y, -z'

loop_
_atom_site_label
_atom_site_type_symbol
_atom_site_fract_x
_atom_site_fract_y
_atom_site_fract_z
_atom_site_U_iso_or_equiv
_atom_site_adp_type
_atom_site_occupancy
_atom_site_site_symmetry_order
_atom_site_calc_flag
_atom_site_refinement_flags_posn
_atom_site_refinement_flags_adp
Cd1 Cd 0.31427(4) 0.30439(4) 0.06535(4) 0.03816(15) Uani 1 1 d . .
Cd2 Cd 0.11939(4) 0.45456(4) 0.24854(4) 0.04119(16) Uani 1 1 d . .
N1 N -0.0891(7) -0.0701(5) 0.3269(5) 0.0633(18) Uani 1 1 d . .
N2 N 0.4824(5) 0.2514(5) -0.0188(4) 0.0470(14) Uani 1 1 d . .
N3 N 0.4893(5) 0.4481(4) 0.1192(4) 0.0442(13) Uani 1 1 d . .
N4 N -0.0246(5) 0.5358(4) 0.3443(4) 0.0454(14) Uani 1 1 d . .
N5 N -0.0634(5) 0.3277(5) 0.2201(5) 0.0463(14) Uani 1 1 d . .
O1 O 0.4012(4) 0.2721(4) 0.2192(4) 0.0515(12) Uani 1 1 d . .
O2 O 0.2225(4) 0.3046(4) 0.2757(4) 0.0513(12) Uani 1 1 d . .
O3 O 0.7101(5) 0.4473(5) 0.6159(4) 0.0744(17) Uani 1 1 d . .
O4 O 0.7481(5) 0.3241(6) 0.6991(4) 0.092(2) Uani 1 1 d . .
O5 O -0.1806(4) -0.1272(4) 0.0084(4) 0.0569(13) Uani 1 1 d . .
O6 O -0.1617(4) -0.2271(4) 0.1147(4) 0.0550(13) Uani 1 1 d . .
O7 O -0.2034(6) -0.0544(6) 0.2935(5) 0.096(2) Uani 1 1 d . .
O8 O -0.0537(7) -0.1104(5) 0.3980(5) 0.102(2) Uani 1 1 d . .
O9 O 0.1535(4) 0.4193(3) 0.0855(3) 0.0343(9) Uani 1 1 d . .
H1 H 0.1002 0.4467 0.0542 0.041 Uiso 1 1 d R U
O10 O 0.0248(7) 0.6177(6) 0.1341(7) 0.150(3) Uani 1 1 d . .
H1W H 0.0146 0.6756 0.1198 0.180 Uiso 1 1 d R U
H2W H 0.0193 0.6220 0.1947 0.180 Uiso 1 1 d R U
C1 C 0.3342(6) 0.2747(5) 0.2828(5) 0.0348(14) Uani 1 1 d . .
C2 C 0.3944(5) 0.2383(5) 0.3759(5) 0.0319(13) Uani 1 1 d . .
C3 C 0.5047(5) 0.3046(5) 0.4533(5) 0.0374(15) Uani 1 1 d . .
H3 H 0.5370 0.3687 0.4445 0.045 Uiso 1 1 calc R U
C4 C 0.5680(6) 0.2785(6) 0.5425(5) 0.0445(16) Uani 1 1 d . .
C5 C 0.6854(7) 0.3563(8) 0.6264(6) 0.062(2) Uani 1 1 d . .
C6 C 0.5209(7) 0.1843(6) 0.5544(5) 0.056(2) Uani 1 1 d . .
H6 H 0.5647 0.1641 0.6127 0.067 Uiso 1 1 calc R U
C7 C 0.4081(7) 0.1172(5) 0.4808(6) 0.0546(19) Uani 1 1 d . .
H7 H 0.3761 0.0543 0.4918 0.066 Uiso 1 1 calc R U
C8 C 0.3429(6) 0.1432(5) 0.3912(5) 0.0355(14) Uani 1 1 d . .
C9 C 0.2216(6) 0.0725(4) 0.3148(5) 0.0337(14) Uani 1 1 d . .
C10 C 0.1250(6) 0.0292(5) 0.3525(5) 0.0459(17) Uani 1 1 d . .
H10 H 0.1372 0.0450 0.4252 0.055 Uiso 1 1 calc R U
C11 C 0.0120(6) -0.0368(5) 0.2810(5) 0.0411(15) Uani 1 1 d . .
C12 C -0.0119(6) -0.0642(4) 0.1724(5) 0.0345(14) Uani 1 1 d . .
C13 C -0.1282(6) -0.1442(5) 0.0932(5) 0.0420(16) Uani 1 1 d . .
C14 C 0.0832(6) -0.0207(4) 0.1355(5) 0.0359(14) Uani 1 1 d . .
H14 H 0.0701 -0.0362 0.0628 0.043 Uiso 1 1 calc R U
C15 C 0.1982(6) 0.0462(4) 0.2064(5) 0.0345(14) Uani 1 1 d . .
H15 H 0.2608 0.0736 0.1796 0.041 Uiso 1 1 calc R U
C16 C 0.4714(8) 0.1568(6) -0.0934(6) 0.066(2) Uani 1 1 d . .
H16 H 0.3985 0.1051 -0.1072 0.079 Uiso 1 1 calc R U
C17 C 0.5591(9) 0.1303(8) -0.1509(7) 0.084(3) Uani 1 1 d . .
H17 H 0.5470 0.0623 -0.2019 0.101 Uiso 1 1 calc R U
C18 C 0.6656(9) 0.2064(8) -0.1317(7) 0.077(3) Uani 1 1 d . .
H18 H 0.7279 0.1910 -0.1697 0.092 Uiso 1 1 calc R U
C19 C 0.6799(7) 0.3057(7) -0.0559(6) 0.061(2) Uani 1 1 d . .
H19 H 0.7516 0.3585 -0.0422 0.073 Uiso 1 1 calc R U
C20 C 0.5867(6) 0.3265(6) -0.0001(5) 0.0463(17) Uani 1 1 d . .
C21 C 0.5952(6) 0.4322(5) 0.0818(5) 0.0402(16) Uani 1 1 d . .
C22 C 0.7036(6) 0.5132(6) 0.1184(6) 0.0539(19) Uani 1 1 d . .
H22 H 0.7764 0.5025 0.0917 0.065 Uiso 1 1 calc R U
C23 C 0.7032(7) 0.6098(7) 0.1948(7) 0.063(2) Uani 1 1 d . .
H23 H 0.7760 0.6643 0.2197 0.076 Uiso 1 1 calc R U
C24 C 0.5967(8) 0.6252(6) 0.2335(6) 0.061(2) Uani 1 1 d . .
H24 H 0.5945 0.6897 0.2849 0.074 Uiso 1 1 calc R U
C25 C 0.4920(7) 0.5415(6) 0.1937(6) 0.061(2) Uani 1 1 d . .
H25 H 0.4189 0.5507 0.2203 0.073 Uiso 1 1 calc R U
C26 C 0.0028(8) 0.6375(6) 0.4088(6) 0.064(2) Uani 1 1 d . .
H26 H 0.0713 0.6832 0.4044 0.077 Uiso 1 1 calc R U
C27 C -0.0654(9) 0.6794(7) 0.4828(6) 0.076(3) Uani 1 1 d . .
H27 H -0.0444 0.7514 0.5268 0.091 Uiso 1 1 calc R U
C28 C -0.1652(10) 0.6098(9) 0.4879(7) 0.085(3) Uani 1 1 d . .
H28 H -0.2127 0.6338 0.5370 0.102 Uiso 1 1 calc R U
C29 C -0.1943(8) 0.5063(7) 0.4214(7) 0.069(2) Uani 1 1 d . .
H29 H -0.2626 0.4593 0.4243 0.083 Uiso 1 1 calc R U
C30 C -0.1238(6) 0.4701(6) 0.3498(5) 0.0466(17) Uani 1 1 d . .
C31 C -0.1523(6) 0.3571(6) 0.2744(6) 0.0459(17) Uani 1 1 d . .
C32 C -0.2669(7) 0.2849(7) 0.2566(7) 0.066(2) Uani 1 1 d . .
H32 H -0.3297 0.3059 0.2928 0.079 Uiso 1 1 calc R U
C33 C -0.2842(8) 0.1835(7) 0.1855(8) 0.078(3) Uani 1 1 d . .
H33 H -0.3603 0.1353 0.1723 0.094 Uiso 1 1 calc R U
C34 C -0.1916(7) 0.1514(6) 0.1333(7) 0.066(2) Uani 1 1 d . .
H34 H -0.2021 0.0814 0.0861 0.079 Uiso 1 1 calc R U
C35 C -0.0833(6) 0.2253(6) 0.1527(6) 0.058(2) Uani 1 1 d . .
H35 H -0.0196 0.2039 0.1176 0.070 Uiso 1 1 calc R U

loop_
_atom_site_aniso_label
_atom_site_aniso_U_11
_atom_site_aniso_U_22
_atom_site_aniso_U_33
_atom_site_aniso_U_23
_atom_site_aniso_U_13
_atom_site_aniso_U_12
Cd1 0.0313(3) 0.0432(3) 0.0340(3) 0.0088(2) 0.0052(2) -0.0055(2)
Cd2 0.0291(3) 0.0465(3) 0.0375(3) 0.0010(2) 0.0073(2) -0.0034(2)
N1 0.068(5) 0.067(4) 0.046(4) 0.006(3) 0.022(4) -0.026(4)
N2 0.043(3) 0.054(4) 0.041(4) 0.014(3) 0.009(3) 0.006(3)
N3 0.035(3) 0.051(3) 0.048(4) 0.022(3) 0.009(3) -0.001(3)
N4 0.040(3) 0.048(3) 0.046(4) 0.011(3) 0.010(3) 0.015(3)
N5 0.029(3) 0.055(4) 0.059(4) 0.019(3) 0.018(3) 0.010(3)
O1 0.038(3) 0.080(3) 0.043(3) 0.029(3) 0.011(2) 0.001(2)
O2 0.039(3) 0.063(3) 0.057(3) 0.029(3) 0.011(2) 0.012(2)
O3 0.054(3) 0.079(4) 0.054(4) -0.017(3) 0.005(3) -0.031(3)
O4 0.055(3) 0.151(6) 0.043(4) 0.016(4) -0.011(3) -0.007(4)
O5 0.059(3) 0.052(3) 0.043(3) 0.013(2) -0.005(2) -0.018(2)
O6 0.054(3) 0.046(3) 0.051(3) 0.014(2) -0.001(2) -0.020(2)
O7 0.061(4) 0.136(6) 0.096(5) 0.031(4) 0.044(4) -0.010(4)
O8 0.121(5) 0.120(5) 0.074(5) 0.053(4) 0.028(4) -0.031(4)
O9 0.044(2) 0.025(2) 0.043(3) 0.0045(18) 0.035(2) 0.0054(17)
O10 0.116(6) 0.122(6) 0.170(9) 0.015(6) 0.004(6) 0.018(5)
C1 0.026(3) 0.037(3) 0.033(4) 0.008(3) 0.001(3) -0.010(3)
C2 0.024(3) 0.037(3) 0.031(3) 0.006(3) 0.006(3) -0.001(3)
C3 0.030(3) 0.046(4) 0.033(4) 0.008(3) 0.009(3) -0.004(3)
C4 0.031(4) 0.058(4) 0.036(4) 0.008(3) 0.003(3) -0.001(3)
C5 0.032(4) 0.098(7) 0.029(4) -0.010(4) 0.002(3) -0.014(4)
C6 0.059(5) 0.071(5) 0.028(4) 0.016(4) -0.004(3) 0.017(4)
C7 0.062(5) 0.046(4) 0.048(5) 0.022(4) -0.003(4) -0.007(3)
C8 0.034(3) 0.034(3) 0.032(4) 0.005(3) 0.004(3) 0.002(3)
C9 0.040(3) 0.024(3) 0.030(4) 0.006(3) 0.003(3) -0.004(3)
C10 0.061(4) 0.042(4) 0.028(4) 0.009(3) 0.007(3) -0.007(3)
C11 0.049(4) 0.034(3) 0.036(4) 0.010(3) 0.011(3) -0.011(3)
C12 0.035(3) 0.030(3) 0.035(4) 0.008(3) 0.009(3) -0.007(3)
C13 0.043(4) 0.038(4) 0.041(4) 0.008(3) 0.011(3) -0.003(3)
C14 0.043(4) 0.033(3) 0.025(3) 0.003(3) 0.008(3) 0.000(3)
C15 0.039(3) 0.030(3) 0.031(4) 0.004(3) 0.011(3) -0.001(3)
C16 0.054(5) 0.057(5) 0.065(6) 0.002(4) 0.002(4) 0.005(4)
C17 0.083(7) 0.087(7) 0.080(7) 0.013(5) 0.031(6) 0.031(6)
C18 0.068(6) 0.102(7) 0.084(7) 0.038(6) 0.046(5) 0.039(6)
C19 0.050(5) 0.076(6) 0.068(6) 0.033(5) 0.025(4) 0.016(4)
C20 0.039(4) 0.070(5) 0.040(4) 0.035(4) 0.007(3) 0.011(4)
C21 0.030(3) 0.058(4) 0.042(4) 0.033(4) 0.007(3) 0.003(3)
C22 0.033(4) 0.078(5) 0.062(5) 0.044(5) 0.011(3) -0.004(4)
C23 0.049(5) 0.065(5) 0.068(6) 0.037(5) -0.008(4) -0.018(4)
C24 0.062(5) 0.048(4) 0.065(6) 0.016(4) 0.007(4) -0.007(4)
C25 0.057(5) 0.049(5) 0.073(6) 0.008(4) 0.027(4) -0.001(4)
C26 0.071(5) 0.055(5) 0.051(5) -0.001(4) 0.008(4) 0.023(4)
C27 0.104(7) 0.069(6) 0.048(5) 0.005(4) 0.018(5) 0.043(5)
C28 0.120(8) 0.097(8) 0.077(7) 0.047(6) 0.064(6) 0.064(7)
C29 0.082(6) 0.085(6) 0.079(7) 0.047(5) 0.056(5) 0.040(5)
C30 0.038(4) 0.072(5) 0.045(4) 0.034(4) 0.017(3) 0.025(4)
C31 0.037(4) 0.057(4) 0.054(5) 0.034(4) 0.012(3) 0.009(3)
C32 0.041(4) 0.083(6) 0.085(7) 0.037(5) 0.025(4) 0.003(4)
C33 0.045(5) 0.079(6) 0.116(8) 0.047(6) 0.017(5) -0.016(4)
C34 0.052(5) 0.052(5) 0.083(6) 0.019(4) 0.005(4) 0.002(4)
C35 0.033(4) 0.044(4) 0.089(6) 0.010(4) 0.016(4) -0.001(3)

loop_
_atom_type_symbol
_atom_type_description
_atom_type_scat_dispersion_real
_atom_type_scat_dispersion_imag
_atom_type_scat_source
C C 0.0033 0.0016 'International Tables Vol C Tables 4.2.6.8 and 6.1.1.4'
H H 0.0000 0.0000 'International Tables Vol C Tables 4.2.6.8 and 6.1.1.4'
N N 0.0061 0.0033 'International Tables Vol C Tables 4.2.6.8 and 6.1.1.4'
O O 0.0106 0.0060 'International Tables Vol C Tables 4.2.6.8 and 6.1.1.4'
Cd Cd -0.8075 1.2024 'International Tables Vol C Tables 4.2.6.8 and 6.1.1.4'

loop_
_geom_angle_atom_site_label_1
_geom_angle_atom_site_label_2
_geom_angle_atom_site_label_3
_geom_angle
_geom_angle_site_symmetry_1
_geom_angle_site_symmetry_3
O1 Cd1 O9 109.42(15) . .
O1 Cd1 N3 87.80(17) . .
O9 Cd1 N3 94.06(16) . .
O1 Cd1 N2 99.19(17) . .
O9 Cd1 N2 146.39(16) . .
N3 Cd1 N2 69.24(19) . .
O1 Cd1 O5 91.09(16) . 2
O9 Cd1 O5 101.72(15) . 2
N3 Cd1 O5 163.61(18) . 2
N2 Cd1 O5 94.84(18) . 2
O1 Cd1 O6 144.59(16) . 2
O9 Cd1 O6 82.26(15) . 2
N3 Cd1 O6 125.59(17) . 2
N2 Cd1 O6 84.52(17) . 2
O5 Cd1 O6 53.52(15) 2 2
O3 Cd2 O9 115.20(18) 2_666 .
O3 Cd2 N5 137.6(2) 2_666 .
O9 Cd2 N5 103.68(17) . .
O3 Cd2 N4 88.50(19) 2_666 .
O9 Cd2 N4 140.94(16) . .
N5 Cd2 N4 69.99(19) . .
O3 Cd2 O2 84.4(2) 2_666 .
O9 Cd2 O2 91.21(15) . .
N5 Cd2 O2 78.41(16) . .
N4 Cd2 O2 123.14(17) . .
O8 N1 O7 123.5(7) . .
O8 N1 C11 117.9(7) . .
O7 N1 C11 118.6(7) . .
C16 N2 C20 117.6(6) . .
C16 N2 Cd1 123.8(5) . .
C20 N2 Cd1 118.0(5) . .
C25 N3 C21 118.9(6) . .
C25 N3 Cd1 121.5(5) . .
C21 N3 Cd1 119.2(4) . .
C26 N4 C30 118.5(6) . .
C26 N4 Cd2 122.8(5) . .
C30 N4 Cd2 117.4(4) . .
C31 N5 C35 118.3(6) . .
C31 N5 Cd2 118.6(5) . .
C35 N5 Cd2 123.1(4) . .
C1 O1 Cd1 120.5(4) . .
C1 O2 Cd2 137.8(4) . .
C5 O3 Cd2 109.2(5) . 2_666
C13 O5 Cd1 92.4(4) . 2
C13 O6 Cd1 90.2(4) . 2
Cd2 O9 Cd1 111.75(16) . .
Cd2 O9 H1 105.2 . .
Cd1 O9 H1 142.6 . .
H1W O10 H2W 112.7 . .
O2 C1 O1 126.3(6) . .
O2 C1 C2 117.4(6) . .
O1 C1 C2 116.3(5) . .
C3 C2 C8 118.7(5) . .
C3 C2 C1 117.7(5) . .
C8 C2 C1 123.5(5) . .
C4 C3 C2 122.3(6) . .
C4 C3 H3 118.8 . .
C2 C3 H3 118.8 . .
C6 C4 C3 118.5(6) . .
C6 C4 C5 121.6(7) . .
C3 C4 C5 119.9(7) . .
O3 C5 O4 125.6(7) . .
O3 C5 C4 116.9(7) . .
O4 C5 C4 117.5(8) . .
C4 C6 C7 121.2(6) . .
C4 C6 H6 119.4 . .
C7 C6 H6 119.4 . .
C8 C7 C6 120.8(6) . .
C8 C7 H7 119.6 . .
C6 C7 H7 119.6 . .
C7 C8 C2 118.4(5) . .
C7 C8 C9 120.2(6) . .
C2 C8 C9 121.4(5) . .
C15 C9 C10 117.5(5) . .
C15 C9 C8 122.6(6) . .
C10 C9 C8 119.8(6) . .
C11 C10 C9 119.7(6) . .
C11 C10 H10 120.1 . .
C9 C10 H10 120.1 . .
C12 C11 C10 123.2(6) . .
C12 C11 N1 120.5(6) . .
C10 C11 N1 116.1(6) . .
C11 C12 C14 116.9(5) . .
C11 C12 C13 123.9(6) . .
C14 C12 C13 119.0(6) . .
O5 C13 O6 123.6(6) . .
O5 C13 C12 118.7(6) . .
O6 C13 C12 117.6(6) . .
C12 C14 C15 120.8(6) . .
C12 C14 H14 119.6 . .
C15 C14 H14 119.6 . .
C9 C15 C14 121.9(6) . .
C9 C15 H15 119.1 . .
C14 C15 H15 119.1 . .
N2 C16 C17 124.6(8) . .
N2 C16 H16 117.7 . .
C17 C16 H16 117.7 . .
C16 C17 C18 118.0(9) . .
C16 C17 H17 121.0 . .
C18 C17 H17 121.0 . .
C17 C18 C19 119.3(8) . .
C17 C18 H18 120.4 . .
C19 C18 H18 120.4 . .
C18 C19 C20 119.4(8) . .
C18 C19 H19 120.3 . .
C20 C19 H19 120.3 . .
N2 C20 C19 121.1(7) . .
N2 C20 C21 116.6(6) . .
C19 C20 C21 122.2(7) . .
N3 C21 C22 120.1(7) . .
N3 C21 C20 116.4(6) . .
C22 C21 C20 123.5(6) . .
C23 C22 C21 119.8(7) . .
C23 C22 H22 120.1 . .
C21 C22 H22 120.1 . .
C24 C23 C22 120.0(7) . .
C24 C23 H23 120.0 . .
C22 C23 H23 120.0 . .
C23 C24 C25 117.4(8) . .
C23 C24 H24 121.3 . .
C25 C24 H24 121.3 . .
N3 C25 C24 123.8(7) . .
N3 C25 H25 118.1 . .
C24 C25 H25 118.1 . .
N4 C26 C27 123.4(8) . .
N4 C26 H26 118.3 . .
C27 C26 H26 118.3 . .
C28 C27 C26 117.0(8) . .
C28 C27 H27 121.5 . .
C26 C27 H27 121.5 . .
C29 C28 C27 119.7(8) . .
C29 C28 H28 120.1 . .
C27 C28 H28 120.1 . .
C28 C29 C30 120.4(8) . .
C28 C29 H29 119.8 . .
C30 C29 H29 119.8 . .
N4 C30 C29 121.0(7) . .
N4 C30 C31 116.4(6) . .
C29 C30 C31 122.6(7) . .
N5 C31 C32 120.6(7) . .
N5 C31 C30 116.1(6) . .
C32 C31 C30 123.2(7) . .
C33 C32 C31 118.7(7) . .
C33 C32 H32 120.6 . .
C31 C32 H32 120.6 . .
C32 C33 C34 121.0(7) . .
C32 C33 H33 119.5 . .
C34 C33 H33 119.5 . .
C35 C34 C33 117.7(8) . .
C35 C34 H34 121.2 . .
C33 C34 H34 121.2 . .
N5 C35 C34 123.6(7) . .
N5 C35 H35 118.2 . .
C34 C35 H35 118.2 . .

loop_
_geom_bond_atom_site_label_1
_geom_bond_atom_site_label_2
_geom_bond_distance
_geom_bond_site_symmetry_2
Cd1 O1 2.243(4) .
Cd1 O9 2.331(3) .
Cd1 N3 2.347(5) .
Cd1 N2 2.375(5) .
Cd1 O5 2.413(4) 2
Cd1 O6 2.457(4) 2
Cd2 O3 2.227(5) 2_666
Cd2 O9 2.273(4) .
Cd2 N5 2.329(5) .
Cd2 N4 2.348(5) .
Cd2 O2 2.354(4) .
N1 O8 1.222(8) .
N1 O7 1.223(8) .
N1 C11 1.467(8) .
N2 C16 1.326(8) .
N2 C20 1.343(8) .
N3 C25 1.332(8) .
N3 C21 1.341(7) .
N4 C26 1.324(8) .
N4 C30 1.337(8) .
N5 C31 1.342(8) .
N5 C35 1.348(8) .
O1 C1 1.247(7) .
O2 C1 1.246(7) .
O3 C5 1.248(9) .
O3 Cd2 2.227(5) 2_666
O4 C5 1.241(9) .
O5 C13 1.241(7) .
O5 Cd1 2.413(4) 2
O6 C13 1.248(7) .
O6 Cd1 2.457(4) 2
O9 H1 0.7826 .
O10 H1W 0.8345 .
O10 H2W 0.8330 .
C1 C2 1.491(8) .
C2 C3 1.392(8) .
C2 C8 1.408(8) .
C3 C4 1.380(8) .
C3 H3 0.9300 .
C4 C6 1.359(9) .
C4 C5 1.525(9) .
C6 C7 1.393(9) .
C6 H6 0.9300 .
C7 C8 1.389(8) .
C7 H7 0.9300 .
C8 C9 1.481(8) .
C9 C15 1.377(8) .
C9 C10 1.406(8) .
C10 C11 1.381(8) .
C10 H10 0.9300 .
C11 C12 1.379(8) .
C12 C14 1.387(8) .
C12 C13 1.507(8) .
C14 C15 1.396(8) .
C14 H14 0.9300 .
C15 H15 0.9300 .
C16 C17 1.355(11) .
C16 H16 0.9300 .
C17 C18 1.366(11) .
C17 H17 0.9300 .
C18 C19 1.372(11) .
C18 H18 0.9300 .
C19 C20 1.381(9) .
C19 H19 0.9300 .
C20 C21 1.479(9) .
C21 C22 1.384(9) .
C22 C23 1.381(10) .
C22 H22 0.9300 .
C23 C24 1.356(10) .
C23 H23 0.9300 .
C24 C25 1.378(9) .
C24 H24 0.9300 .
C25 H25 0.9300 .
C26 C27 1.390(11) .
C26 H26 0.9300 .
C27 C28 1.371(12) .
C27 H27 0.9300 .
C28 C29 1.352(12) .
C28 H28 0.9300 .
C29 C30 1.369(9) .
C29 H29 0.9300 .
C30 C31 1.489(10) .
C31 C32 1.404(9) .
C32 C33 1.360(11) .
C32 H32 0.9300 .
C33 C34 1.363(11) .
C33 H33 0.9300 .
C34 C35 1.362(9) .
C34 H34 0.9300 .
C35 H35 0.9300 .

loop_
_geom_hbond_atom_site_label_D
_geom_hbond_atom_site_label_H
_geom_hbond_atom_site_label_A
_geom_hbond_distance_DH
_geom_hbond_distance_HA
_geom_hbond_distance_DA
_geom_hbond_angle_DHA
_geom_hbond_site_symmetry_A
C34 H34 O5 0.93 2.65 3.542(9) 161.1 .
C26 H26 O4 0.93 2.63 3.394(11) 139.5 2_666
O9 H1 O10 0.78 2.45 2.998(9) 128.7 2_565
O9 H1 O10 0.78 2.44 2.957(8) 124.4 .
C34 H34 O5 0.93 2.65 3.542(9) 161.1 .
C26 H26 O4 0.93 2.63 3.394(11) 139.5 2_666
O9 H1 O10 0.78 2.45 2.998(9) 128.7 2_565
O9 H1 O10 0.78 2.44 2.957(8) 124.4 .
O9 H1 O10 0.78 2.45 2.998(9) 128.7 2_565
O9 H1 O10 0.78 2.44 2.957(8) 124.4 .
C34 H34 O5 0.93 2.65 3.542(9) 161.1 .
C26 H26 O4 0.93 2.63 3.394(11) 139.5 2_666
O10 H1W O6 0.83 2.30 2.907(8) 130.3 1_565
O10 H2W O4 0.83 2.45 2.740(9) 101.8 2_666
C34 H34 O5 0.93 2.65 3.542(9) 161.1 .
C26 H26 O4 0.93 2.63 3.394(11) 139.5 2_666
O10 H1W O6 0.83 2.30 2.907(8) 130.3 1_565
O10 H2W O4 0.83 2.45 2.740(9) 101.8 2_666
C26 H26 O4 0.93 2.63 3.394(11) 139.5 2_666
C25 H25 O4 0.93 2.68 3.530(10) 151.7 2_666
O10 H1W O9 0.83 2.79 2.998(9) 96.5 2_565
O10 H1W O6 0.83 2.30 2.907(8) 130.3 1_565
O9 H1 O10 0.78 2.44 2.957(8) 124.4 .
C27 H27 O8 0.93 2.84 3.261(11) 108.6 1_565
C26 H26 O4 0.93 2.63 3.394(11) 139.5 2_666
C26 H26 O3 0.93 2.95 3.333(9) 106.1 2_666
O10 H1W O9 0.83 2.79 2.998(9) 96.5 2_565
O10 H1W O6 0.83 2.30 2.907(8) 130.3 1_565
O10 H1W O6 0.83 2.30 2.907(8) 130.3 1_565
O10 H1W O9 0.83 2.79 2.998(9) 96.5 2_565
C25 H25 O4 0.93 2.68 3.530(10) 151.7 2_666
C26 H26 O4 0.93 2.63 3.394(11) 139.5 2_666
C27 H27 O8 0.93 2.84 3.261(11) 108.6 1_565
O9 H1 O10 0.78 2.44 2.957(8) 124.4 .
O10 H1W O6 0.83 2.30 2.907(8) 130.3 1_565
O10 H1W O9 0.83 2.79 2.998(9) 96.5 2_565
C25 H25 O4 0.93 2.68 3.530(10) 151.7 2_666
C26 H26 O4 0.93 2.63 3.394(11) 139.5 2_666
O9 H1 O10 0.78 2.44 2.957(8) 124.4 .
O10 H2W O4 0.83 2.45 2.740(9) 101.8 2_666
O10 H1W O6 0.83 2.30 2.907(8) 130.3 1_565
C26 H26 O4 0.93 2.63 3.394(11) 139.5 2_666
C34 H34 O5 0.93 2.65 3.542(9) 161.1 .
O9 H1 O10 0.78 2.44 2.957(8) 124.4 .
O9 H1 O10 0.78 2.45 2.998(9) 128.7 2_565
C25 H25 O4 0.93 2.68 3.530(10) 151.7 2_666
C26 H26 O4 0.93 2.63 3.394(11) 139.5 2_666
C34 H34 O5 0.93 2.65 3.542(9) 161.1 .

loop_
_geom_torsion_atom_site_label_1
_geom_torsion_atom_site_label_2
_geom_torsion_atom_site_label_3
_geom_torsion_atom_site_label_4
_geom_torsion
_geom_torsion_site_symmetry_1
Cd2 O2 C1 O1 -50.3(10) .
Cd2 O2 C1 C2 129.7(5) .
Cd1 O1 C1 O2 -7.6(9) .
Cd1 O1 C1 C2 172.5(4) .
O2 C1 C2 C3 -110.4(6) .
O1 C1 C2 C3 69.5(7) .
O2 C1 C2 C8 67.2(8) .
O1 C1 C2 C8 -112.8(7) .
C8 C2 C3 C4 2.2(9) .
C1 C2 C3 C4 180.0(6) .
C2 C3 C4 C6 0.5(10) .
C2 C3 C4 C5 -177.9(6) .
Cd2 O3 C5 O4 -1.9(10) 2_666
Cd2 O3 C5 C4 178.0(5) 2_666
C6 C4 C5 O3 -170.5(7) .
C3 C4 C5 O3 7.8(10) .
C6 C4 C5 O4 9.5(11) .
C3 C4 C5 O4 -172.2(6) .
C3 C4 C6 C7 -2.6(11) .
C5 C4 C6 C7 175.7(7) .
C4 C6 C7 C8 2.1(11) .
C6 C7 C8 C2 0.7(10) .
C6 C7 C8 C9 -178.7(6) .
C3 C2 C8 C7 -2.8(9) .
C1 C2 C8 C7 179.6(6) .
C3 C2 C8 C9 176.7(6) .
C1 C2 C8 C9 -1.0(9) .
C7 C8 C9 C15 -138.2(7) .
C2 C8 C9 C15 42.4(9) .
C7 C8 C9 C10 41.6(9) .
C2 C8 C9 C10 -137.9(6) .
C15 C9 C10 C11 -0.1(9) .
C8 C9 C10 C11 -179.9(5) .
C9 C10 C11 C12 0.6(10) .
C9 C10 C11 N1 -174.5(6) .
O8 N1 C11 C12 133.4(7) .
O7 N1 C11 C12 -48.0(9) .
O8 N1 C11 C10 -51.4(9) .
O7 N1 C11 C10 127.2(7) .
C10 C11 C12 C14 -1.1(9) .
N1 C11 C12 C14 173.8(6) .
C10 C11 C12 C13 174.2(6) .
N1 C11 C12 C13 -10.9(9) .
Cd1 O5 C13 O6 -5.5(7) 2
Cd1 O5 C13 C12 170.5(5) 2
Cd1 O6 C13 O5 5.4(7) 2
Cd1 O6 C13 C12 -170.7(5) 2
C11 C12 C13 O5 144.8(7) .
C14 C12 C13 O5 -40.0(9) .
C11 C12 C13 O6 -38.9(9) .
C14 C12 C13 O6 136.2(6) .
C11 C12 C14 C15 1.1(8) .
C13 C12 C14 C15 -174.4(5) .
C10 C9 C15 C14 0.2(9) .
C8 C9 C15 C14 180.0(5) .
C12 C14 C15 C9 -0.7(9) .
C20 N2 C16 C17 1.0(11) .
Cd1 N2 C16 C17 171.9(6) .
N2 C16 C17 C18 -0.7(13) .
C16 C17 C18 C19 0.0(13) .
C17 C18 C19 C20 0.4(12) .
C16 N2 C20 C19 -0.6(9) .
Cd1 N2 C20 C19 -172.1(5) .
C16 N2 C20 C21 178.7(6) .
Cd1 N2 C20 C21 7.2(7) .
C18 C19 C20 N2 -0.1(10) .
C18 C19 C20 C21 -179.3(6) .
C25 N3 C21 C22 -1.7(9) .
Cd1 N3 C21 C22 -175.3(4) .
C25 N3 C21 C20 179.5(6) .
Cd1 N3 C21 C20 5.9(7) .
N2 C20 C21 N3 -8.6(8) .
C19 C20 C21 N3 170.7(6) .
N2 C20 C21 C22 172.6(5) .
C19 C20 C21 C22 -8.1(9) .
N3 C21 C22 C23 1.0(9) .
C20 C21 C22 C23 179.7(6) .
C21 C22 C23 C24 -0.1(10) .
C22 C23 C24 C25 0.1(11) .
C21 N3 C25 C24 1.7(11) .
Cd1 N3 C25 C24 175.2(6) .
C23 C24 C25 N3 -0.8(12) .
C30 N4 C26 C27 0.6(10) .
Cd2 N4 C26 C27 -165.6(5) .
N4 C26 C27 C28 0.5(12) .
C26 C27 C28 C29 -1.1(13) .
C27 C28 C29 C30 0.7(13) .
C26 N4 C30 C29 -1.0(9) .
Cd2 N4 C30 C29 166.0(5) .
C26 N4 C30 C31 179.0(6) .
Cd2 N4 C30 C31 -14.1(7) .
C28 C29 C30 N4 0.4(11) .
C28 C29 C30 C31 -179.6(7) .
C35 N5 C31 C32 -3.6(9) .
Cd2 N5 C31 C32 177.3(5) .
C35 N5 C31 C30 178.5(6) .
Cd2 N5 C31 C30 -0.6(7) .
N4 C30 C31 N5 9.8(8) .
C29 C30 C31 N5 -170.2(6) .
N4 C30 C31 C32 -168.1(6) .
C29 C30 C31 C32 11.9(10) .
N5 C31 C32 C33 1.8(11) .
C30 C31 C32 C33 179.6(7) .
C31 C32 C33 C34 1.0(13) .
C32 C33 C34 C35 -1.8(13) .
C31 N5 C35 C34 2.8(11) .
Cd2 N5 C35 C34 -178.1(6) .
C33 C34 C35 N5 -0.2(12) .
